data_4084193
loop_
_publ_author_name
'Strehler, Frank'
'Hildebrandt, Alexander'
'Korb, Marcus'
'R\"uffer, Tobias'
'Lang, Heinrich'

_publ_section_title
;
 From Ferrocenecarbonitriles to Ferrocenylimines: Synthesis, Structure,
 and Reaction Chemistry
;
_journal_issue 16
_journal_name_full Organometallics
_journal_page_first 4279
_journal_paper_doi 10.1021/om500597c
_journal_volume 33
_journal_year 2014
_chemical_formula_moiety 'C22 H18 Cl2 Fe2 N2 Pt'
_chemical_formula_sum 'C22 H18 Cl2 Fe2 N2 Pt'
_chemical_formula_weight 688.07
_chemical_name_systematic
;
 ?
;
_space_group_crystal_system monoclinic
_space_group_IT_number 15
_space_group_name_Hall '-C 2yc'
_space_group_name_H-M_alt 'C 1 2/c 1'
_symmetry_space_group_name_Hall '-C 2yc'
_symmetry_space_group_name_H-M 'C 1 2/c 1'
_atom_sites_solution_hydrogens geom
_audit_creation_method SHELXL-2013
_cell_angle_alpha 90
_cell_angle_beta 103.956(5)
_cell_angle_gamma 90
_cell_formula_units_Z 4
_cell_length_a 10.5159(5)
_cell_length_b 10.4311(4)
_cell_length_c 19.9899(11)
_cell_measurement_reflns_used 9822
_cell_measurement_temperature 110
_cell_measurement_theta_max 28.0473
_cell_measurement_theta_min 3.1417
_cell_volume 2128.01(18)
_computing_cell_refinement
;
CrysAlisPro, Oxford Diffraction Ltd.,
Version 1.171.33.64 (release 22-03-2010 CrysAlis171 .NET)
(compiled Mar 22 2010,13:57:49)
;
_computing_data_collection
;
CrysAlisPro, Oxford Diffraction Ltd.,
Version 1.171.33.64 (release 22-03-2010 CrysAlis171 .NET)
(compiled Mar 22 2010,13:57:49)
;
_computing_data_reduction
;
CrysAlisPro, Oxford Diffraction Ltd.,
Version 1.171.33.64 (release 22-03-2010 CrysAlis171 .NET)
(compiled Mar 22 2010,13:57:49)
;
_computing_structure_refinement 'SHELXL-2013 (Sheldrick, 2013)'
_computing_structure_solution 'SHELXS-2013 (Sheldrick, 2013)'
_diffrn_ambient_temperature 110
_diffrn_measured_fraction_theta_full 0.997
_diffrn_measured_fraction_theta_max 0.998
_diffrn_measurement_device_type 'oxford gemini s'
_diffrn_measurement_method '\w scans'
_diffrn_radiation_type MoK\a
_diffrn_radiation_wavelength 0.71073
_diffrn_reflns_av_R_equivalents 0.0257
_diffrn_reflns_av_unetI/netI 0.0160
_diffrn_reflns_Laue_measured_fraction_full 0.997
_diffrn_reflns_Laue_measured_fraction_max 0.998
_diffrn_reflns_limit_h_max 12
_diffrn_reflns_limit_h_min -12
_diffrn_reflns_limit_k_max 12
_diffrn_reflns_limit_k_min -12
_diffrn_reflns_limit_l_max 24
_diffrn_reflns_limit_l_min -24
_diffrn_reflns_number 12000
_diffrn_reflns_point_group_measured_fraction_full 0.997
_diffrn_reflns_point_group_measured_fraction_max 0.998
_diffrn_reflns_theta_full 25.242
_diffrn_reflns_theta_max 25.997
_diffrn_reflns_theta_min 3.148
_exptl_absorpt_coefficient_mu 8.165
_exptl_absorpt_correction_T_max 0.665
_exptl_absorpt_correction_T_min 0.390
_exptl_absorpt_correction_type multi-scan
_exptl_absorpt_process_details
;
CrysAlisPro, Oxford Diffraction Ltd.,
Version 1.171.33.64 (release 22-03-2010 CrysAlis171 .NET)
(compiled Mar 22 2010,13:57:49)
Empirical absorption correction using spherical harmonics,
 implemented in SCALE3 ABSPACK scaling algorithm.
;
_exptl_crystal_colour orange
_exptl_crystal_density_diffrn 2.148
_exptl_crystal_description block
_exptl_crystal_F_000 1312
_exptl_crystal_size_max 0.12
_exptl_crystal_size_mid 0.1
_exptl_crystal_size_min 0.05
_refine_diff_density_max 0.417
_refine_diff_density_min -0.451
_refine_diff_density_rms 0.073
_refine_ls_extinction_method none
_refine_ls_goodness_of_fit_ref 1.047
_refine_ls_hydrogen_treatment constr
_refine_ls_matrix_type full
_refine_ls_number_parameters 133
_refine_ls_number_reflns 2080
_refine_ls_number_restraints 0
_refine_ls_restrained_S_all 1.047
_refine_ls_R_factor_all 0.0192
_refine_ls_R_factor_gt 0.0150
_refine_ls_shift/su_max 0.001
_refine_ls_shift/su_mean 0.000
_refine_ls_structure_factor_coef Fsqd
_refine_ls_weighting_details 'w=1/[\s^2^(Fo^2^)+(0.0204P)^2^+1.1459P] where P=(Fo^2^+2Fc^2^)/3'
_refine_ls_weighting_scheme calc
_refine_ls_wR_factor_gt 0.0351
_refine_ls_wR_factor_ref 0.0359
_reflns_Friedel_coverage 0.000
_reflns_number_gt 1864
_reflns_number_total 2080
_reflns_threshold_expression 'I > 2\s(I)'
_cod_data_source_file om500597c_si_002.cif
_cod_data_source_block fs1a
_cod_depositor_comments 'Adding full bibliography for 4084192--4084196.cif.'
_cod_database_code 4084193
_shelx_space_group_comment
;
The symmetry employed for this shelxl refinement is uniquely defined
by the following loop, which should always be used as a source of
symmetry information in preference to the above space-group names.
They are only intended as comments.
;
_shelxl_version_number 2013-4

loop_
_space_group_symop_operation_xyz
'x, y, z'
'-x, y, -z+1/2'
'x+1/2, y+1/2, z'
'-x+1/2, y+1/2, -z+1/2'
'-x, -y, -z'
'x, -y, z-1/2'
'-x+1/2, -y+1/2, -z'
'x+1/2, -y+1/2, z-1/2'

loop_
_atom_site_label
_atom_site_type_symbol
_atom_site_fract_x
_atom_site_fract_y
_atom_site_fract_z
_atom_site_U_iso_or_equiv
_atom_site_adp_type
_atom_site_occupancy
_atom_site_site_symmetry_order
_atom_site_calc_flag
_atom_site_refinement_flags_posn
_atom_site_refinement_flags_adp
_atom_site_refinement_flags_occupancy
C1 C 0.2492(3) 0.0113(2) 0.44437(14) 0.0229(6) Uani 1 1 d . . .
C2 C 0.3616(3) 0.0329(2) 0.41930(15) 0.0228(6) Uani 1 1 d . . .
C3 C 0.4586(2) 0.1282(2) 0.44682(14) 0.0233(6) Uani 1 1 d . . .
H3 H 0.4610 0.1807 0.4847 0.028 Uiso 1 1 calc R U .
C4 C 0.5497(3) 0.1270(3) 0.40530(15) 0.0274(6) Uani 1 1 d . . .
H4 H 0.6235 0.1789 0.4114 0.033 Uiso 1 1 calc R U .
C5 C 0.5105(3) 0.0341(3) 0.35289(16) 0.0282(6) Uani 1 1 d . . .
H5 H 0.5543 0.0152 0.3189 0.034 Uiso 1 1 calc R U .
C6 C 0.3943(3) -0.0254(2) 0.36047(15) 0.0257(6) Uani 1 1 d . . .
H6 H 0.3478 -0.0898 0.3328 0.031 Uiso 1 1 calc R U .
C7 C 0.1792(2) 0.2441(2) 0.31859(14) 0.0245(6) Uani 1 1 d . . .
H7 H 0.1068 0.2205 0.3348 0.029 Uiso 1 1 calc R U .
C8 C 0.2723(2) 0.3396(3) 0.34723(14) 0.0243(6) Uani 1 1 d . . .
H8 H 0.2716 0.3893 0.3858 0.029 Uiso 1 1 calc R U .
C9 C 0.3660(3) 0.3467(2) 0.30755(14) 0.0260(6) Uani 1 1 d . . .
H9 H 0.4375 0.4019 0.3151 0.031 Uiso 1 1 calc R U .
C10 C 0.3322(3) 0.2550(3) 0.25421(14) 0.0267(6) Uani 1 1 d . . .
H10 H 0.3777 0.2391 0.2206 0.032 Uiso 1 1 calc R U .
C11 C 0.2164(3) 0.1913(3) 0.26085(14) 0.0256(6) Uani 1 1 d . . .
H11 H 0.1729 0.1264 0.2324 0.031 Uiso 1 1 calc R U .
N1 N 0.1587(2) -0.0005(2) 0.46570(12) 0.0264(5) Uani 1 1 d . . .
Cl1 Cl -0.08967(6) 0.14887(6) 0.41740(3) 0.02592(15) Uani 1 1 d . . .
Fe1 Fe 0.36400(3) 0.16708(3) 0.34741(2) 0.01737(8) Uani 1 1 d . . .
Pt1 Pt 0.0000 0.0000 0.5000 0.02072(5) Uani 1 2 d S . P

loop_
_atom_site_aniso_label
_atom_site_aniso_U_11
_atom_site_aniso_U_22
_atom_site_aniso_U_33
_atom_site_aniso_U_23
_atom_site_aniso_U_13
_atom_site_aniso_U_12
C1 0.0245(14) 0.0216(13) 0.0196(13) 0.0050(11) -0.0003(11) 0.0010(11)
C2 0.0214(14) 0.0220(13) 0.0232(14) 0.0055(10) 0.0022(11) 0.0031(10)
C3 0.0224(14) 0.0219(13) 0.0209(14) 0.0041(11) -0.0040(11) 0.0023(10)
C4 0.0187(14) 0.0285(14) 0.0317(16) 0.0116(12) -0.0006(12) 0.0036(11)
C5 0.0280(15) 0.0260(14) 0.0335(17) 0.0088(12) 0.0129(13) 0.0130(11)
C6 0.0315(15) 0.0163(13) 0.0268(15) 0.0005(11) 0.0021(12) 0.0066(10)
C7 0.0192(13) 0.0270(14) 0.0246(15) 0.0056(11) 0.0003(11) 0.0078(11)
C8 0.0274(14) 0.0208(12) 0.0210(14) -0.0006(11) -0.0017(11) 0.0093(11)
C9 0.0247(14) 0.0178(13) 0.0332(16) 0.0060(12) 0.0024(12) 0.0020(11)
C10 0.0314(15) 0.0295(14) 0.0191(14) 0.0085(12) 0.0061(12) 0.0116(12)
C11 0.0294(14) 0.0226(14) 0.0185(14) 0.0005(11) -0.0066(11) 0.0024(11)
N1 0.0277(13) 0.0261(12) 0.0221(12) 0.0057(10) -0.0007(10) -0.0011(10)
Cl1 0.0283(3) 0.0262(3) 0.0206(3) 0.0055(3) 0.0006(3) -0.0022(3)
Fe1 0.01741(18) 0.01603(16) 0.01734(18) 0.00114(15) 0.00160(13) 0.00329(14)
Pt1 0.02180(8) 0.02254(8) 0.01601(8) 0.00235(6) 0.00101(5) -0.00429(6)

loop_
_atom_type_symbol
_atom_type_description
_atom_type_scat_dispersion_real
_atom_type_scat_dispersion_imag
_atom_type_scat_source
C C 0.0033 0.0016 'International Tables Vol C Tables 4.2.6.8 and 6.1.1.4'
N N 0.0061 0.0033 'International Tables Vol C Tables 4.2.6.8 and 6.1.1.4'
Cl Cl 0.1484 0.1585 'International Tables Vol C Tables 4.2.6.8 and 6.1.1.4'
Fe Fe 0.3463 0.8444 'International Tables Vol C Tables 4.2.6.8 and 6.1.1.4'
Pt Pt -1.7033 8.3905 'International Tables Vol C Tables 4.2.6.8 and 6.1.1.4'
H H 0.0000 0.0000 'International Tables Vol C Tables 4.2.6.8 and 6.1.1.4'

loop_
_geom_angle_atom_site_label_1
_geom_angle_atom_site_label_2
_geom_angle_atom_site_label_3
_geom_angle
_geom_angle_site_symmetry_1
_geom_angle_site_symmetry_3
N1 C1 C2 176.9(3) . .
C1 C2 C3 123.6(3) . .
C1 C2 C6 127.6(3) . .
C3 C2 C6 108.6(2) . .
C1 C2 Fe1 121.41(19) . .
C3 C2 Fe1 70.20(15) . .
C6 C2 Fe1 70.31(16) . .
C4 C3 C2 106.8(2) . .
C4 C3 Fe1 70.67(16) . .
C2 C3 Fe1 68.24(15) . .
C4 C3 H3 126.6 . .
C2 C3 H3 126.6 . .
Fe1 C3 H3 126.0 . .
C3 C4 C5 108.9(2) . .
C3 C4 Fe1 69.05(15) . .
C5 C4 Fe1 69.83(15) . .
C3 C4 H4 125.5 . .
C5 C4 H4 125.5 . .
Fe1 C4 H4 127.2 . .
C6 C5 C4 109.1(3) . .
C6 C5 Fe1 69.22(15) . .
C4 C5 Fe1 69.98(15) . .
C6 C5 H5 125.5 . .
C4 C5 H5 125.5 . .
Fe1 C5 H5 126.9 . .
C5 C6 C2 106.6(2) . .
C5 C6 Fe1 70.48(15) . .
C2 C6 Fe1 68.15(14) . .
C5 C6 H6 126.7 . .
C2 C6 H6 126.7 . .
Fe1 C6 H6 126.2 . .
C8 C7 C11 107.6(2) . .
C8 C7 Fe1 69.32(14) . .
C11 C7 Fe1 69.34(15) . .
C8 C7 H7 126.2 . .
C11 C7 H7 126.2 . .
Fe1 C7 H7 126.7 . .
C9 C8 C7 108.6(2) . .
C9 C8 Fe1 69.67(15) . .
C7 C8 Fe1 70.20(15) . .
C9 C8 H8 125.7 . .
C7 C8 H8 125.7 . .
Fe1 C8 H8 126.0 . .
C8 C9 C10 107.8(2) . .
C8 C9 Fe1 69.93(15) . .
C10 C9 Fe1 69.40(15) . .
C8 C9 H9 126.1 . .
C10 C9 H9 126.1 . .
Fe1 C9 H9 126.2 . .
C9 C10 C11 108.2(2) . .
C9 C10 Fe1 69.97(16) . .
C11 C10 Fe1 70.02(15) . .
C9 C10 H10 125.9 . .
C11 C10 H10 125.9 . .
Fe1 C10 H10 125.7 . .
C7 C11 C10 107.8(2) . .
C7 C11 Fe1 70.16(15) . .
C10 C11 Fe1 69.15(15) . .
C7 C11 H11 126.1 . .
C10 C11 H11 126.1 . .
Fe1 C11 H11 126.1 . .
C1 N1 Pt1 173.5(2) . .
C2 Fe1 C10 160.47(11) . .
C2 Fe1 C3 41.55(10) . .
C10 Fe1 C3 156.71(11) . .
C2 Fe1 C9 157.31(11) . .
C10 Fe1 C9 40.63(11) . .
C3 Fe1 C9 121.04(11) . .
C2 Fe1 C6 41.55(12) . .
C10 Fe1 C6 123.23(11) . .
C3 Fe1 C6 69.81(11) . .
C9 Fe1 C6 159.87(12) . .
C2 Fe1 C8 121.86(11) . .
C10 Fe1 C8 68.10(11) . .
C3 Fe1 C8 107.25(11) . .
C9 Fe1 C8 40.39(11) . .
C6 Fe1 C8 157.97(12) . .
C2 Fe1 C11 123.62(11) . .
C10 Fe1 C11 40.83(11) . .
C3 Fe1 C11 160.69(11) . .
C9 Fe1 C11 68.45(11) . .
C6 Fe1 C11 107.05(11) . .
C8 Fe1 C11 68.13(10) . .
C2 Fe1 C7 107.41(11) . .
C10 Fe1 C7 68.30(11) . .
C3 Fe1 C7 123.94(11) . .
C9 Fe1 C7 68.20(11) . .
C6 Fe1 C7 121.96(11) . .
C8 Fe1 C7 40.48(10) . .
C11 Fe1 C7 40.49(11) . .
C2 Fe1 C5 68.31(11) . .
C10 Fe1 C5 108.01(12) . .
C3 Fe1 C5 68.30(11) . .
C9 Fe1 C5 124.25(11) . .
C6 Fe1 C5 40.30(12) . .
C8 Fe1 C5 160.47(11) . .
C11 Fe1 C5 122.34(12) . .
C7 Fe1 C5 157.74(12) . .
C2 Fe1 C4 68.30(11) . .
C10 Fe1 C4 122.12(11) . .
C3 Fe1 C4 40.28(11) . .
C9 Fe1 C4 107.98(11) . .
C6 Fe1 C4 68.31(11) . .
C8 Fe1 C4 124.32(11) . .
C11 Fe1 C4 157.73(12) . .
C7 Fe1 C4 160.51(11) . .
C5 Fe1 C4 40.19(11) . .
N1 Pt1 N1 180.00(12) 5_556 .
N1 Pt1 Cl1 90.76(7) 5_556 .
N1 Pt1 Cl1 89.24(7) . .
N1 Pt1 Cl1 89.24(7) 5_556 5_556
N1 Pt1 Cl1 90.76(7) . 5_556
Cl1 Pt1 Cl1 180.0 . 5_556

loop_
_geom_bond_atom_site_label_1
_geom_bond_atom_site_label_2
_geom_bond_distance
_geom_bond_site_symmetry_2
C1 N1 1.140(4) .
C1 C2 1.410(4) .
C2 C3 1.436(4) .
C2 C6 1.437(4) .
C2 Fe1 2.011(3) .
C3 C4 1.410(4) .
C3 Fe1 2.037(3) .
C3 H3 0.9300 .
C4 C5 1.414(4) .
C4 Fe1 2.058(3) .
C4 H4 0.9300 .
C5 C6 1.411(4) .
C5 Fe1 2.056(3) .
C5 H5 0.9300 .
C6 Fe1 2.040(2) .
C6 H6 0.9300 .
C7 C8 1.416(4) .
C7 C11 1.417(4) .
C7 Fe1 2.053(2) .
C7 H7 0.9300 .
C8 C9 1.408(4) .
C8 Fe1 2.041(3) .
C8 H8 0.9300 .
C9 C10 1.413(4) .
C9 Fe1 2.038(3) .
C9 H9 0.9300 .
C10 C11 1.421(4) .
C10 Fe1 2.030(3) .
C10 H10 0.9300 .
C11 Fe1 2.042(3) .
C11 H11 0.9300 .
N1 Pt1 1.951(3) .
Cl1 Pt1 2.2969(6) .
Pt1 N1 1.951(3) 5_556
Pt1 Cl1 2.2970(6) 5_556

loop_
_geom_torsion_atom_site_label_1
_geom_torsion_atom_site_label_2
_geom_torsion_atom_site_label_3
_geom_torsion_atom_site_label_4
_geom_torsion
C1 C2 C3 C4 -175.7(2)
C6 C2 C3 C4 -0.4(3)
Fe1 C2 C3 C4 -60.50(17)
C1 C2 C3 Fe1 -115.2(3)
C6 C2 C3 Fe1 60.07(18)
C2 C3 C4 C5 0.4(3)
Fe1 C3 C4 C5 -58.55(18)
C2 C3 C4 Fe1 58.94(17)
C3 C4 C5 C6 -0.2(3)
Fe1 C4 C5 C6 -58.28(19)
C3 C4 C5 Fe1 58.08(18)
C4 C5 C6 C2 -0.1(3)
Fe1 C5 C6 C2 -58.81(17)
C4 C5 C6 Fe1 58.75(18)
C1 C2 C6 C5 175.3(3)
C3 C2 C6 C5 0.3(3)
Fe1 C2 C6 C5 60.31(18)
C1 C2 C6 Fe1 115.0(3)
C3 C2 C6 Fe1 -60.01(18)
C11 C7 C8 C9 0.3(3)
Fe1 C7 C8 C9 59.30(18)
C11 C7 C8 Fe1 -58.96(17)
C7 C8 C9 C10 -0.4(3)
Fe1 C8 C9 C10 59.26(18)
C7 C8 C9 Fe1 -59.63(18)
C8 C9 C10 C11 0.2(3)
Fe1 C9 C10 C11 59.84(18)
C8 C9 C10 Fe1 -59.60(18)
C8 C7 C11 C10 -0.2(3)
Fe1 C7 C11 C10 -59.14(17)
C8 C7 C11 Fe1 58.94(17)
C9 C10 C11 C7 0.0(3)
Fe1 C10 C11 C7 59.78(17)
C9 C10 C11 Fe1 -59.81(18)
